data_2206488
loop_
_publ_author_name
'Jeckelmann, Jean-Marc'
'L\"uthi Nyffeler, Therese'
'Altmann, Michael'
'B\"urgi, Hans-Beat'
'Renaud, Philippe'
'Hauser, J\"urg'

_publ_section_title 1,2,3-Tri-<i>O</i>-acetyl-5-deoxy-5-methylthio-\b-<small>D</small>-ribofuranose
_journal_coeditor_code LH6468
_journal_issue 8
_journal_name_full 'Acta Crystallographica Section E'
_journal_page_first o2689
_journal_page_last o2690
_journal_paper_doi 10.1107/S1600536805022683
_journal_volume 61
_journal_year 2005
_chemical_formula_iupac 'C12 H18 O7 S'
_chemical_formula_moiety 'C12 H18 O7 S'
_chemical_formula_sum 'C12 H18 O7 S'
_chemical_formula_weight 306.32
_chemical_name_systematic
;
1,2,3-Tri-O-acetyl-5-deoxy-5-methylthio-\b-D-ribofuranose
;
_space_group_IT_number 4
_symmetry_cell_setting monoclinic
_symmetry_space_group_name_Hall 'P 2yb'
_symmetry_space_group_name_H-M 'P 1 21 1'
_atom_sites_solution_hydrogens geom
_atom_sites_solution_primary direct
_atom_sites_solution_secondary difmap
_audit_creation_method SHELXL97
_cell_angle_alpha 90.00
_cell_angle_beta 110.766(2)
_cell_angle_gamma 90.00
_cell_formula_units_Z 2
_cell_length_a 8.6831(4)
_cell_length_b 9.8249(5)
_cell_length_c 9.6824(5)
_cell_measurement_reflns_used 1624
_cell_measurement_temperature 296(2)
_cell_measurement_theta_max 22.21
_cell_measurement_theta_min 2.250
_cell_volume 772.35(7)
_computing_cell_refinement 'SAINT (Bruker, 2003)'
_computing_data_collection 'SMART (Bruker, 2003)'
_computing_data_reduction SAINT
_computing_molecular_graphics SHELXTL
_computing_publication_material SHELXTL
_computing_structure_refinement SHELXTL
_computing_structure_solution 'SHELXTL (Sheldrick, 2003)'
_diffrn_ambient_temperature 296(2)
_diffrn_measured_fraction_theta_full 0.996
_diffrn_measured_fraction_theta_max 0.913
_diffrn_measurement_device_type 'Siemens SMART 1K CCD area-detector'
_diffrn_measurement_method \w
_diffrn_radiation_monochromator graphite
_diffrn_radiation_source 'fine-focus sealed tube'
_diffrn_radiation_type MoK\a
_diffrn_radiation_wavelength 0.71073
_diffrn_reflns_av_R_equivalents 0.0146
_diffrn_reflns_av_sigmaI/netI 0.0281
_diffrn_reflns_limit_h_max 11
_diffrn_reflns_limit_h_min -11
_diffrn_reflns_limit_k_max 11
_diffrn_reflns_limit_k_min -12
_diffrn_reflns_limit_l_max 11
_diffrn_reflns_limit_l_min -12
_diffrn_reflns_number 4361
_diffrn_reflns_theta_full 25.00
_diffrn_reflns_theta_max 27.87
_diffrn_reflns_theta_min 2.25
_diffrn_standards_number 0
_exptl_absorpt_coefficient_mu 0.235
_exptl_absorpt_correction_T_max 0.9631
_exptl_absorpt_correction_T_min 0.8533
_exptl_absorpt_correction_type multi-scan
_exptl_absorpt_process_details '(SADABS; Sheldrick, 1996)'
_exptl_crystal_colour colourless
_exptl_crystal_density_diffrn 1.317
_exptl_crystal_density_meas 1.310(10)
_exptl_crystal_density_method flotation
_exptl_crystal_description prism
_exptl_crystal_F_000 324
_exptl_crystal_size_max 0.43
_exptl_crystal_size_mid 0.30
_exptl_crystal_size_min 0.16
_refine_diff_density_max 0.114
_refine_diff_density_min -0.142
_refine_ls_abs_structure_details 'Flack (1983), with 1136 Friedel pairs'
_refine_ls_abs_structure_Flack 0.04(8)
_refine_ls_extinction_method none
_refine_ls_goodness_of_fit_ref 1.038
_refine_ls_hydrogen_treatment constr
_refine_ls_matrix_type full
_refine_ls_number_parameters 188
_refine_ls_number_reflns 2912
_refine_ls_number_restraints 1
_refine_ls_restrained_S_all 1.038
_refine_ls_R_factor_all 0.0516
_refine_ls_R_factor_gt 0.0351
_refine_ls_shift/su_max 0.008
_refine_ls_shift/su_mean 0.001
_refine_ls_structure_factor_coef Fsqd
_refine_ls_weighting_details 'calc w = 1/[\s^2^(Fo^2^)+(0.0424P)^2^+0.0345P] where P = (Fo^2^+2Fc^2^)/3'
_refine_ls_weighting_scheme calc
_refine_ls_wR_factor_gt 0.0802
_refine_ls_wR_factor_ref 0.0866
_reflns_number_gt 2272
_reflns_number_total 2912
_reflns_threshold_expression I>2\s(I)
_cod_data_source_file lh6468.cif
_cod_data_source_block I
_cod_original_sg_symbol_H-M 'P 21'
_cod_database_code 2206488
_cod_database_fobs_code 2206488

loop_
_symmetry_equiv_pos_as_xyz
'x, y, z'
'-x, y+1/2, -z'

loop_
_atom_site_label
_atom_site_fract_x
_atom_site_fract_y
_atom_site_fract_z
_atom_site_U_iso_or_equiv
_atom_site_adp_type
_atom_site_calc_flag
_atom_site_refinement_flags
_atom_site_occupancy
_atom_site_type_symbol
S1 0.19384(8) 0.75437(7) 0.03250(8) 0.0723(2) Uani d . 1 S
C5 0.2831(3) 0.6148(3) 0.1563(3) 0.0597(6) Uani d . 1 C
H5A 0.3343 0.5522 0.1080 0.065(5) Uiso calc R 1 H
H5B 0.3688 0.6499 0.2436 0.065(5) Uiso calc R 1 H
C4 0.1593(3) 0.5375(2) 0.2035(2) 0.0506(5) Uani d . 1 C
H4 0.0754 0.4980 0.1161 0.054(3) Uiso calc R 1 H
C1 0.2258(3) 0.4460(3) 0.4402(2) 0.0542(5) Uani d . 1 C
H1 0.2201 0.3582 0.4863 0.054(3) Uiso calc R 1 H
C2 0.0693(3) 0.5276(3) 0.4103(2) 0.0534(5) Uani d . 1 C
H2 0.0674 0.5769 0.4977 0.054(3) Uiso calc R 1 H
C3 0.0749(2) 0.6226(2) 0.2877(2) 0.0508(5) Uani d . 1 C
H3 0.1390 0.7046 0.3289 0.054(3) Uiso calc R 1 H
C6 0.0631(4) 0.6651(4) -0.1265(3) 0.1006(11) Uani d . 1 C
H61 0.1274 0.6014 -0.1584 0.140(4) Uiso calc R 1 H
H62 0.0119 0.7289 -0.2045 0.140(4) Uiso calc R 1 H
H63 -0.0202 0.6172 -0.1022 0.140(4) Uiso calc R 1 H
C22 -0.3336(3) 0.3579(3) 0.3057(4) 0.0844(9) Uani d . 1 C
H22A -0.4372 0.3855 0.3115 0.140(4) Uiso calc R 1 H
H22B -0.2976 0.2754 0.3607 0.140(4) Uiso calc R 1 H
H22C -0.3464 0.3427 0.2042 0.140(4) Uiso calc R 1 H
C32 -0.3218(4) 0.7952(4) 0.1060(4) 0.1014(12) Uani d . 1 C
H32A -0.3887 0.7209 0.1163 0.140(4) Uiso calc R 1 H
H32B -0.3210 0.7965 0.0071 0.140(4) Uiso calc R 1 H
H32C -0.3662 0.8793 0.1258 0.140(4) Uiso calc R 1 H
C12 0.6272(3) 0.5646(3) 0.6968(4) 0.0891(9) Uani d . 1 C
H12A 0.7328 0.5208 0.7337 0.140(4) Uiso calc R 1 H
H12B 0.5971 0.5945 0.7783 0.140(4) Uiso calc R 1 H
H12C 0.6325 0.6416 0.6377 0.140(4) Uiso calc R 1 H
O32 -0.08760(18) 0.65758(18) 0.18895(17) 0.0587(4) Uani d . 1 O
O22 -0.06344(17) 0.43190(16) 0.35570(17) 0.0569(4) Uani d . 1 O
O12 0.35531(19) 0.52964(17) 0.53538(17) 0.0614(4) Uani d . 1 O
O 0.24376(18) 0.42903(16) 0.30300(16) 0.0569(4) Uani d . 1 O
C31 -0.1494(3) 0.7776(3) 0.2131(3) 0.0662(7) Uani d . 1 C
O31 -0.0761(3) 0.8554(2) 0.3066(3) 0.0914(6) Uani d . 1 O
O21 -0.2294(2) 0.5722(2) 0.4220(3) 0.0901(6) Uani d . 1 O
C21 -0.2081(3) 0.4676(3) 0.3689(3) 0.0663(7) Uani d . 1 C
O11 0.5234(2) 0.3494(2) 0.5904(2) 0.0857(6) Uani d . 1 O
C11 0.5014(3) 0.4665(3) 0.6049(3) 0.0643(7) Uani d . 1 C

loop_
_atom_site_aniso_label
_atom_site_aniso_U_11
_atom_site_aniso_U_22
_atom_site_aniso_U_33
_atom_site_aniso_U_12
_atom_site_aniso_U_13
_atom_site_aniso_U_23
S1 0.0781(4) 0.0596(4) 0.0804(4) -0.0068(4) 0.0296(3) 0.0057(4)
C5 0.0496(13) 0.0631(15) 0.0637(14) -0.0044(11) 0.0168(11) -0.0048(12)
C4 0.0466(12) 0.0501(13) 0.0503(12) 0.0010(10) 0.0114(10) -0.0017(10)
C1 0.0515(12) 0.0498(13) 0.0567(13) -0.0019(11) 0.0135(10) 0.0009(11)
C2 0.0514(13) 0.0538(13) 0.0534(12) 0.0021(11) 0.0167(10) -0.0062(10)
C3 0.0449(12) 0.0462(13) 0.0563(12) -0.0005(10) 0.0118(10) -0.0035(10)
C6 0.105(2) 0.090(2) 0.079(2) -0.0152(19) -0.0026(17) 0.0172(18)
C22 0.0554(15) 0.092(2) 0.109(2) -0.0062(15) 0.0328(15) 0.0082(19)
C32 0.0707(19) 0.110(3) 0.117(2) 0.0336(18) 0.0261(18) 0.030(2)
C12 0.0624(16) 0.093(2) 0.0884(19) -0.0076(15) -0.0017(15) -0.0056(17)
O32 0.0486(9) 0.0611(10) 0.0624(10) 0.0081(7) 0.0146(7) 0.0015(8)
O22 0.0479(8) 0.0576(9) 0.0668(9) -0.0017(8) 0.0222(7) -0.0008(8)
O12 0.0525(9) 0.0540(10) 0.0657(10) 0.0003(8) 0.0062(8) -0.0024(8)
O 0.0573(9) 0.0508(9) 0.0632(9) 0.0077(8) 0.0221(8) 0.0016(8)
C31 0.0682(16) 0.069(2) 0.0689(16) 0.0190(14) 0.0330(13) 0.0165(15)
O31 0.1061(17) 0.0692(13) 0.0951(15) 0.0220(12) 0.0309(13) -0.0080(12)
O21 0.0870(14) 0.0775(15) 0.1274(17) 0.0128(11) 0.0646(13) -0.0010(13)
C21 0.0594(16) 0.0689(18) 0.0778(17) 0.0098(13) 0.0334(14) 0.0161(14)
O11 0.0711(12) 0.0625(13) 0.1028(15) 0.0113(10) 0.0055(11) 0.0068(11)
C11 0.0562(15) 0.0601(17) 0.0667(15) 0.0016(12) 0.0097(12) 0.0068(12)

loop_
_atom_type_symbol
_atom_type_description
_atom_type_scat_dispersion_real
_atom_type_scat_dispersion_imag
_atom_type_scat_source
C C 0.0033 0.0016 'International Tables Vol C Tables 4.2.6.8 and 6.1.1.4'
H H 0.0000 0.0000 'International Tables Vol C Tables 4.2.6.8 and 6.1.1.4'
O O 0.0106 0.0060 'International Tables Vol C Tables 4.2.6.8 and 6.1.1.4'
S S 0.1246 0.1234 'International Tables Vol C Tables 4.2.6.8 and 6.1.1.4'

loop_
_geom_angle_atom_site_label_1
_geom_angle_atom_site_label_2
_geom_angle_atom_site_label_3
_geom_angle
_geom_angle_publ_flag
C6 S1 C5 101.05(14) ?
C4 C5 S1 113.42(15) ?
C4 C5 H5A 108.9 ?
S1 C5 H5A 108.9 ?
C4 C5 H5B 108.9 ?
S1 C5 H5B 108.9 ?
H5A C5 H5B 107.7 ?
O C4 C5 108.85(17) ?
O C4 C3 105.86(17) y
C5 C4 C3 114.50(19) ?
O C4 H4 109.2 ?
C5 C4 H4 109.2 ?
C3 C4 H4 109.2 ?
O C1 O12 110.60(18) y
O C1 C2 106.01(17) ?
O12 C1 C2 105.43(19) y
O C1 H1 111.5 ?
O12 C1 H1 111.5 ?
C2 C1 H1 111.5 ?
O22 C2 C1 105.81(19) ?
O22 C2 C3 110.92(18) ?
C1 C2 C3 101.47(18) y
O22 C2 H2 112.6 ?
C1 C2 H2 112.6 ?
C3 C2 H2 112.6 ?
O32 C3 C2 111.71(17) ?
O32 C3 C4 108.66(17) ?
C2 C3 C4 103.60(18) y
O32 C3 H3 110.9 ?
C2 C3 H3 110.9 ?
C4 C3 H3 110.9 ?
S1 C6 H61 109.5 ?
S1 C6 H62 109.5 ?
H61 C6 H62 109.5 ?
S1 C6 H63 109.5 ?
H61 C6 H63 109.5 ?
H62 C6 H63 109.5 ?
C21 C22 H22A 109.5 ?
C21 C22 H22B 109.5 ?
H22A C22 H22B 109.5 ?
C21 C22 H22C 109.5 ?
H22A C22 H22C 109.5 ?
H22B C22 H22C 109.5 ?
C31 C32 H32A 109.5 ?
C31 C32 H32B 109.5 ?
H32A C32 H32B 109.5 ?
C31 C32 H32C 109.5 ?
H32A C32 H32C 109.5 ?
H32B C32 H32C 109.5 ?
C11 C12 H12A 109.5 ?
C11 C12 H12B 109.5 ?
H12A C12 H12B 109.5 ?
C11 C12 H12C 109.5 ?
H12A C12 H12C 109.5 ?
H12B C12 H12C 109.5 ?
C31 O32 C3 116.8(2) ?
C21 O22 C2 116.5(2) ?
C11 O12 C1 116.1(2) ?
C1 O C4 110.02(16) y
O31 C31 O32 123.9(2) ?
O31 C31 C32 126.1(3) ?
O32 C31 C32 109.9(3) ?
O21 C21 O22 123.7(3) ?
O21 C21 C22 126.4(3) ?
O22 C21 C22 109.9(3) ?
O11 C11 O12 123.2(2) ?
O11 C11 C12 125.7(3) ?
O12 C11 C12 111.0(2) ?

loop_
_geom_bond_atom_site_label_1
_geom_bond_atom_site_label_2
_geom_bond_distance
_geom_bond_publ_flag
C1 O 1.402(3) y
C1 O12 1.433(3) y
C1 C2 1.514(3) y
C2 C3 1.524(3) y
C3 C4 1.525(3) y
C4 O 1.450(3) y
S1 C6 1.786(3) ?
S1 C5 1.806(3) ?
C5 C4 1.513(3) ?
C5 H5A 0.9700 ?
C5 H5B 0.9700 ?
C4 H4 0.9800 ?
C1 H1 0.9800 ?
C2 O22 1.435(3) ?
C2 H2 0.9800 ?
C3 O32 1.437(2) ?
C3 H3 0.9800 ?
C6 H61 0.9600 ?
C6 H62 0.9600 ?
C6 H63 0.9600 ?
C22 C21 1.500(4) ?
C22 H22A 0.9600 ?
C22 H22B 0.9600 ?
C22 H22C 0.9600 ?
C32 C31 1.499(4) ?
C32 H32A 0.9600 ?
C32 H32B 0.9600 ?
C32 H32C 0.9600 ?
C12 C11 1.491(4) ?
C12 H12A 0.9600 ?
C12 H12B 0.9600 ?
C12 H12C 0.9600 ?
O32 C31 1.350(3) ?
O22 C21 1.353(3) ?
O12 C11 1.357(3) ?
C31 O31 1.183(3) ?
O21 C21 1.192(3) ?
O11 C11 1.183(3) ?

loop_
_geom_torsion_atom_site_label_1
_geom_torsion_atom_site_label_2
_geom_torsion_atom_site_label_3
_geom_torsion_atom_site_label_4
_geom_torsion
_geom_torsion_publ_flag
O12 C1 O C4 -88.8(2) y
C4 O C1 C2 25.0(2) y
O C1 C2 C3 -35.7(2) y
C1 C2 C3 C4 32.5(2) y
C2 C3 C4 O -19.0(2) y
C3 C4 O C1 -3.5(2) y
C6 S1 C5 C4 -66.1(2) ?
S1 C5 C4 O -179.55(14) ?
S1 C5 C4 C3 -61.3(2) ?
O C1 C2 O22 80.2(2) ?
O12 C1 C2 O22 -162.51(17) ?
O12 C1 C2 C3 81.6(2) ?
O22 C2 C3 O32 37.2(3) ?
C1 C2 C3 O32 149.27(18) ?
O22 C2 C3 C4 -79.6(2) ?
O C4 C3 O32 -137.92(17) ?
C5 C4 C3 O32 102.2(2) ?
O C4 C3 C2 -19.0(2) ?
C5 C4 C3 C2 -138.93(18) ?
C2 C3 O32 C31 97.5(2) ?
C4 C3 O32 C31 -148.77(19) ?
C1 C2 O22 C21 157.84(19) ?
C3 C2 O22 C21 -92.9(2) ?
O C1 O12 C11 -80.6(2) ?
C2 C1 O12 C11 165.26(19) ?
C2 C1 O C4 25.0(2) ?
C5 C4 O C1 120.09(19) ?
C3 O32 C31 O31 2.3(4) ?
C3 O32 C31 C32 -177.2(2) ?
C2 O22 C21 O21 0.2(3) ?
C2 O22 C21 C22 179.4(2) ?
C1 O12 C11 O11 -0.4(4) ?
C1 O12 C11 C12 178.3(2) ?
O C1 C2 C3 -35.7(2) ?
C1 C2 C3 C4 32.5(2) ?
C3 C4 O C1 -3.5(2) ?

loop_
_cod_related_entry_id
_cod_related_entry_database
_cod_related_entry_code
1 ChemSpider 21180463
